data_7706195
loop_
_publ_author_name
'Hofmann, Andreas J.'
'Niederegger, Lukas'
'Hess, Corinna R.'

_publ_section_title
;
 Neighbouring effects on catalytic epoxidation by Fe-cyclam in
 M<sub>2</sub>-PDIxCy complexes.
;
_journal_issue 48
_journal_name_full 'Dalton transactions (Cambridge, England : 2003)'
_journal_page_first 17642
_journal_page_last 17648
_journal_paper_doi 10.1039/d0dt03758c
_journal_volume 49
_journal_year 2020
_chemical_compound_source 'see text'
_chemical_formula_moiety 'C37 H53 F12 Fe N7 O11 S4 Zn, O'
_chemical_formula_sum 'C37 H53 F12 Fe N7 O12 S4 Zn'
_chemical_formula_weight 1265.20
_chemical_name_systematic '[FeZn(PDIeCy)(OTf)4]'
_chemical_properties_physical Air-sensitive
_space_group_IT_number 2
_space_group_name_Hall '-P 1'
_space_group_name_H-M_alt 'P -1'
_symmetry_cell_setting triclinic
_symmetry_Int_Tables_number 2
_symmetry_space_group_name_Hall '-P 1'
_symmetry_space_group_name_H-M 'P -1'
_atom_sites_solution_hydrogens geom
_atom_sites_solution_primary iterative
_atom_sites_solution_secondary difmap
_audit_update_record
;
2020-09-08 deposited with the CCDC.	2020-11-13 downloaded from the CCDC.
;
_cell_angle_alpha 71.790(2)
_cell_angle_beta 80.340(3)
_cell_angle_gamma 77.624(3)
_cell_formula_units_Z 2
_cell_length_a 12.6710(9)
_cell_length_b 15.7641(12)
_cell_length_c 15.7646(12)
_cell_measurement_reflns_used 9967
_cell_measurement_temperature 100
_cell_measurement_theta_max 25.3746
_cell_measurement_theta_min 2.2592
_cell_volume 2904.4(4)
_computing_cell_refinement 'SAINT (Bruker, 2017)'
_computing_data_collection 'APEX III Control Software (Bruker, 2016)'
_computing_data_reduction 'SAINT (Bruker, 2017)'
_computing_molecular_graphics 'PLATON (Spek, 2011)'
_computing_publication_material 'PLATON (Spek, 2011), enCIFer (Allen, 2014)'
_computing_structure_refinement 'SHELXL-2018/3 (Sheldrick, 2018), SHELXLE (Huebschle, 2011)'
_computing_structure_solution 'SHELXT (Sheldrick, 2015)'
_diffrn_ambient_temperature 100
_diffrn_detector ' CMOS plate '
_diffrn_detector_area_resol_mean 16
_diffrn_measured_fraction_theta_full 0.998
_diffrn_measured_fraction_theta_max 0.998
_diffrn_measurement_device ' \k-geometry diffractometer '
_diffrn_measurement_device_type ' Bruker Photon CMOS '
_diffrn_measurement_method ' phi- and omega-rotation '
_diffrn_radiation_monochromator 'Helios optic'
_diffrn_radiation_probe x-ray
_diffrn_radiation_source 'TXS rotating anode'
_diffrn_radiation_type MoK\a
_diffrn_radiation_wavelength 0.71073
_diffrn_reflns_av_R_equivalents 0.0441
_diffrn_reflns_av_unetI/netI 0.0249
_diffrn_reflns_limit_h_max 15
_diffrn_reflns_limit_h_min -14
_diffrn_reflns_limit_k_max 18
_diffrn_reflns_limit_k_min -18
_diffrn_reflns_limit_l_max 18
_diffrn_reflns_limit_l_min -18
_diffrn_reflns_number 87726
_diffrn_reflns_reduction_process
;
;
_diffrn_reflns_theta_full 25.24
_diffrn_reflns_theta_max 25.35
_diffrn_reflns_theta_min 2.20
_exptl_absorpt_coefficient_mu 0.901
_exptl_absorpt_correction_T_max 0.7452
_exptl_absorpt_correction_T_min 0.6796
_exptl_absorpt_correction_type multi-scan
_exptl_absorpt_process_details 'SADABS 2016/2, Bruker, 2016'
_exptl_crystal_colour red
_exptl_crystal_density_diffrn 1.447
_exptl_crystal_density_method 'Not Measured'
_exptl_crystal_description fragment
_exptl_crystal_F_000 1296
_exptl_crystal_recrystallization_method 'Re-crystallisation from solvent: THF, pentane'
_exptl_crystal_size_max 0.152
_exptl_crystal_size_mid 0.057
_exptl_crystal_size_min 0.048
_refine_diff_density_max 1.658
_refine_diff_density_min -1.244
_refine_diff_density_rms 0.116
_refine_ls_extinction_method none
_refine_ls_goodness_of_fit_ref 1.034
_refine_ls_hydrogen_treatment constr
_refine_ls_matrix_type full
_refine_ls_number_parameters 893
_refine_ls_number_reflns 10626
_refine_ls_number_restraints 766
_refine_ls_restrained_S_all 1.079
_refine_ls_R_factor_all 0.0911
_refine_ls_R_factor_gt 0.0803
_refine_ls_shift/su_max 0.001
_refine_ls_shift/su_mean 0.000
_refine_ls_structure_factor_coef Fsqd
_refine_ls_weighting_details 'W=1/[\S^2^(FO^2^)+(0.0864P)^2^+19.6969P] WHERE P=(FO^2^+2FC^2^)/3'
_refine_ls_weighting_scheme calc
_refine_ls_wR_factor_gt 0.2034
_refine_ls_wR_factor_ref 0.2129
_reflns_number_gt 9105
_reflns_number_total 10626
_reflns_threshold_expression I>2\s(I)
_cod_data_source_file d0dt03758c2.cif
_cod_data_source_block Compound_4-ZnFe
_cod_database_code 7706195

loop_
_space_group_symop_id
_space_group_symop_operation_xyz
1 x,y,z
2 -x,-y,-z

loop_
_atom_site_aniso_label
_atom_site_aniso_U_11
_atom_site_aniso_U_22
_atom_site_aniso_U_33
_atom_site_aniso_U_23
_atom_site_aniso_U_13
_atom_site_aniso_U_12
Zn1 0.0410(4) 0.0215(3) 0.0367(4) -0.0114(3) -0.0078(3) -0.0054(3)
Fe1 0.0447(5) 0.0264(4) 0.0285(4) -0.0108(3) -0.0056(3) -0.0168(3)
S1 0.0336(17) 0.0269(18) 0.0323(16) 0.0000(13) -0.0151(13) -0.0037(13)
S1A 0.030(3) 0.028(4) 0.032(4) -0.005(3) -0.011(3) -0.002(3)
S1B 0.037(3) 0.012(3) 0.043(3) -0.013(2) -0.016(3) -0.003(2)
S2 0.0857(14) 0.0475(10) 0.0549(10) -0.0281(8) 0.0186(10) -0.0256(10)
S3 0.0535(19) 0.0284(13) 0.0461(18) -0.0068(13) -0.0223(14) -0.0126(13)
S3A 0.0330(12) 0.0149(9) 0.0220(11) -0.0074(8) -0.0069(9) -0.0063(8)
S4 0.0706(10) 0.0230(7) 0.0331(7) -0.0113(6) -0.0120(7) -0.0205(7)
F1 0.053(5) 0.084(5) 0.054(4) -0.046(4) -0.017(4) 0.016(4)
F1A 0.051(8) 0.056(8) 0.058(8) 0.003(8) -0.011(8) -0.001(8)
F1B 0.089(9) 0.024(6) 0.075(8) -0.018(6) -0.019(8) 0.004(6)
F2 0.036(3) 0.060(4) 0.072(5) -0.009(4) -0.001(3) -0.007(3)
F2A 0.055(11) 0.049(11) 0.059(11) -0.029(10) -0.012(10) 0.002(10)
F2B 0.061(7) 0.067(8) 0.067(8) -0.004(7) -0.027(6) 0.016(7)
F3 0.080(5) 0.032(3) 0.052(4) -0.002(3) 0.000(4) 0.009(4)
F3A 0.043(9) 0.043(10) 0.037(10) 0.012(9) -0.009(8) -0.004(8)
F3B 0.051(8) 0.066(8) 0.071(9) -0.024(8) -0.006(8) 0.011(7)
F4 0.079(4) 0.091(4) 0.068(3) 0.003(3) 0.014(3) -0.017(3)
F5 0.106(4) 0.071(3) 0.078(3) -0.030(3) 0.043(3) -0.032(3)
F6 0.108(4) 0.074(3) 0.116(4) -0.048(3) 0.033(3) -0.059(3)
F7 0.066(4) 0.024(3) 0.072(4) 0.001(3) -0.047(4) -0.009(3)
F7A 0.088(4) 0.036(3) 0.075(4) -0.003(3) -0.044(3) -0.010(3)
F8 0.055(4) 0.029(3) 0.058(4) -0.011(3) -0.036(3) -0.009(3)
F8A 0.099(4) 0.045(3) 0.076(4) -0.013(3) -0.045(3) -0.016(3)
F9 0.065(3) 0.039(2) 0.054(3) -0.004(2) -0.005(2) -0.003(2)
F9A 0.076(4) 0.072(4) 0.098(4) -0.007(4) -0.017(4) 0.000(4)
F10 0.089(3) 0.049(2) 0.043(2) -0.0044(17) -0.025(2) -0.019(2)
F11 0.057(3) 0.082(3) 0.075(3) -0.017(3) -0.001(2) -0.025(2)
F12 0.109(4) 0.032(2) 0.060(2) -0.0116(18) -0.013(2) -0.037(2)
O1 0.030(3) 0.028(4) 0.036(3) -0.014(3) -0.010(2) -0.004(3)
O1A 0.031(6) 0.027(6) 0.033(6) -0.006(6) -0.012(6) -0.001(6)
O1B 0.036(5) 0.015(5) 0.036(5) -0.004(5) -0.013(4) -0.004(4)
O2 0.049(5) 0.029(4) 0.045(4) 0.006(3) -0.012(4) -0.007(3)
O2A 0.050(11) 0.020(10) 0.057(12) 0.001(10) -0.012(11) -0.002(9)
O2B 0.048(8) 0.014(6) 0.058(8) -0.004(6) -0.022(7) -0.001(6)
O3 0.038(4) 0.032(4) 0.035(4) 0.000(3) -0.016(4) -0.008(3)
O3A 0.042(11) 0.029(11) 0.038(11) -0.001(11) -0.016(11) -0.002(11)
O3B 0.051(9) 0.025(8) 0.044(8) -0.007(7) -0.030(7) -0.002(7)
O4 0.056(3) 0.055(3) 0.047(3) -0.025(2) 0.005(2) -0.016(2)
O5 0.142(6) 0.086(4) 0.069(4) -0.049(3) 0.027(4) -0.067(4)
O6 0.089(5) 0.084(4) 0.074(4) -0.028(3) 0.011(3) 0.024(4)
O7 0.040(3) 0.026(3) 0.030(3) -0.001(2) -0.023(3) -0.011(2)
O7A 0.040(3) 0.027(2) 0.031(2) -0.001(2) -0.023(2) -0.015(2)
O8 0.051(3) 0.025(2) 0.030(3) -0.013(2) -0.005(3) -0.019(2)
O8A 0.056(3) 0.033(2) 0.035(3) -0.005(2) -0.010(2) -0.022(2)
O10 0.061(3) 0.0226(19) 0.060(3) -0.0192(19) -0.029(2) -0.0030(18)
O11 0.153(6) 0.050(3) 0.054(3) 0.004(2) -0.054(3) -0.056(4)
O12 0.080(4) 0.043(3) 0.079(4) -0.045(3) 0.018(3) -0.028(2)
N1 0.027(2) 0.019(2) 0.042(2) -0.0162(19) -0.0089(18) -0.0002(16)
N2 0.035(2) 0.025(2) 0.033(2) -0.0116(18) -0.0025(19) -0.0128(18)
N3 0.072(4) 0.038(3) 0.029(2) -0.009(2) -0.007(2) -0.035(3)
N4 0.080(4) 0.043(3) 0.032(3) -0.010(2) -0.009(3) -0.039(3)
N5 0.054(3) 0.035(3) 0.052(3) -0.015(2) 0.008(3) -0.011(2)
N6 0.110(4) 0.032(2) 0.067(3) -0.008(2) -0.047(3) -0.027(3)
N7 0.076(3) 0.061(3) 0.096(4) -0.047(3) -0.009(3) -0.012(3)
C1 0.027(2) 0.026(3) 0.032(3) -0.014(2) -0.002(2) -0.005(2)
C2 0.030(3) 0.022(3) 0.044(3) -0.016(2) -0.006(2) 0.001(2)
C3 0.038(3) 0.025(3) 0.041(3) -0.013(2) -0.005(2) 0.002(2)
C4 0.039(3) 0.037(3) 0.033(3) -0.011(2) -0.005(2) -0.010(2)
C5 0.038(3) 0.033(3) 0.029(3) -0.013(2) -0.001(2) -0.015(2)
C6 0.026(3) 0.028(3) 0.041(3) -0.020(2) -0.002(2) -0.006(2)
C7 0.050(3) 0.024(3) 0.048(3) -0.017(2) -0.018(3) -0.007(2)
C8 0.033(3) 0.024(3) 0.057(4) -0.021(3) -0.020(3) -0.001(2)
C9 0.046(3) 0.023(3) 0.050(3) -0.016(2) -0.029(3) 0.003(2)
O9A 0.092(4) 0.054(4) 0.072(4) -0.013(4) 0.005(4) 0.000(4)
C10 0.075(5) 0.034(3) 0.060(4) -0.016(3) -0.039(4) -0.006(3)
C11 0.068(5) 0.032(3) 0.102(7) -0.015(4) -0.067(5) 0.003(3)
C12 0.047(4) 0.031(3) 0.123(8) -0.032(4) -0.051(5) 0.008(3)
C13 0.034(3) 0.026(3) 0.094(5) -0.032(3) -0.028(3) 0.001(2)
C14 0.048(3) 0.041(3) 0.033(3) -0.016(3) -0.013(3) 0.002(3)
C15 0.080(5) 0.035(3) 0.048(4) -0.015(3) -0.004(4) 0.001(3)
C16 0.061(4) 0.041(4) 0.054(4) -0.021(3) -0.015(3) -0.009(3)
C17 0.028(3) 0.065(4) 0.127(6) -0.064(4) -0.011(3) 0.003(3)
C18 0.043(4) 0.078(5) 0.130(7) -0.052(5) 0.009(4) -0.013(4)
C19 0.053(4) 0.081(5) 0.156(8) -0.072(6) -0.009(5) 0.016(4)
C20 0.061(4) 0.043(3) 0.028(3) -0.008(3) -0.008(3) -0.031(3)
C21 0.086(5) 0.042(4) 0.034(3) -0.007(3) -0.018(3) -0.033(3)
C22 0.112(6) 0.042(4) 0.034(3) -0.008(3) -0.013(4) -0.050(4)
C23 0.057(4) 0.031(3) 0.033(3) -0.010(2) -0.006(3) -0.025(3)
C24 0.112(5) 0.035(3) 0.095(5) 0.008(3) -0.060(4) -0.034(3)
C25 0.112(5) 0.029(3) 0.101(5) -0.003(3) -0.052(4) -0.026(3)
C26 0.101(5) 0.036(3) 0.103(5) -0.013(3) -0.041(4) -0.012(3)
C27 0.082(6) 0.106(7) 0.062(5) -0.040(5) 0.022(5) -0.052(6)
C28 0.129(5) 0.045(3) 0.058(4) -0.014(3) -0.023(4) -0.042(3)
C29 0.108(4) 0.051(3) 0.095(4) -0.016(3) -0.058(3) -0.018(3)
C30 0.095(4) 0.068(4) 0.107(4) -0.025(3) -0.051(4) -0.005(3)
C31 0.084(4) 0.065(3) 0.104(4) -0.046(3) -0.030(3) 0.001(3)
C32 0.100(4) 0.067(4) 0.097(4) -0.048(3) 0.012(4) -0.030(3)
C33 0.130(5) 0.062(4) 0.076(4) -0.045(4) 0.014(4) -0.051(4)
C34 0.036(4) 0.031(3) 0.039(4) -0.009(3) -0.010(3) 0.001(3)
C34A 0.041(5) 0.040(5) 0.042(5) -0.006(5) -0.012(5) -0.001(5)
C34B 0.047(5) 0.035(5) 0.052(5) -0.009(4) -0.015(5) 0.001(4)
C35 0.066(5) 0.060(5) 0.070(5) -0.028(4) 0.022(4) -0.023(4)
C36 0.055(2) 0.030(2) 0.053(3) -0.007(2) -0.023(2) -0.016(2)
C36A 0.059(2) 0.032(2) 0.052(2) -0.005(2) -0.019(2) -0.010(2)
C37 0.064(4) 0.034(3) 0.036(3) -0.009(3) -0.011(3) -0.016(3)
O9 0.054(3) 0.026(3) 0.040(3) -0.009(3) 0.006(3) -0.011(3)

loop_
_atom_site_label
_atom_site_type_symbol
_atom_site_thermal_displace_type
_atom_site_fract_x
_atom_site_fract_y
_atom_site_fract_z
_atom_site_occupancy
_atom_site_U_iso_or_equiv
_atom_site_calc_flag
_atom_site_refinement_flags
_atom_site_disorder_assembly
_atom_site_disorder_group
Zn1 Zn Uani 0.35891(5) 0.56026(4) 0.74354(4) 1.000 0.0319(2) d . . .
Fe1 Fe Uani 0.24719(7) 0.21771(5) 0.81634(5) 1.000 0.0306(3) d . . .
S1 S Uani 0.5164(3) 0.2095(3) 0.7354(3) 0.569(7) 0.0318(10) d DUP A 1
S1A S Uani 0.5023(6) 0.1544(5) 0.7823(5) 0.142(4) 0.030(2) d DUP A 2
S1B S Uani 0.5095(6) 0.2154(4) 0.7485(5) 0.288(7) 0.0282(17) d DUP A 3
S2 S Uani 0.03399(18) 0.29477(13) 0.95854(13) 1.000 0.0605(7) d . . .
S3 S Uani 0.1967(4) 0.4240(2) 0.6891(3) 0.418(3) 0.0407(10) d DUP A 4
S3A S Uani 0.2441(2) 0.42212(14) 0.64918(16) 0.582(3) 0.0220(6) d DUP A 5
S4 S Uani 0.43537(14) 0.72776(9) 0.81779(10) 1.000 0.0387(5) d . . .
F1 F Uani 0.5776(9) 0.1277(7) 0.6104(5) 0.569(7) 0.061(3) d DUP A 1
F1A F Uani 0.5991(16) 0.2627(9) 0.6451(11) 0.142(4) 0.060(5) d DUP A 2
F1B F Uani 0.5446(11) 0.0476(6) 0.7444(10) 0.288(7) 0.063(4) d DUP A 3
F2 F Uani 0.7073(5) 0.1598(5) 0.6578(6) 0.569(7) 0.059(2) d DUP A 1
F2A F Uani 0.5634(18) 0.1485(15) 0.6181(8) 0.142(4) 0.052(6) d DUP A 2
F2B F Uani 0.6879(8) 0.1041(10) 0.7248(11) 0.288(7) 0.070(4) d DUP A 3
F3 F Uani 0.6266(7) 0.0501(4) 0.7381(5) 0.569(7) 0.061(2) d DUP A 1
F3A F Uani 0.6940(9) 0.1332(14) 0.6952(12) 0.142(4) 0.047(6) d DUP A 2
F3B F Uani 0.5844(16) 0.1419(10) 0.6197(6) 0.288(7) 0.065(5) d DUP A 3
F4 F Uani 0.1083(5) 0.1418(4) 1.0737(3) 1.000 0.088(2) d . . .
F5 F Uani -0.0498(5) 0.2069(4) 1.1167(4) 1.000 0.0868(19) d . . .
F6 F Uani -0.0304(5) 0.1386(4) 1.0163(4) 1.000 0.093(2) d . . .
F7 F Uani 0.0999(9) 0.5437(6) 0.5628(8) 0.418(3) 0.053(2) d UP A 4
F7A F Uani 0.1677(8) 0.5412(5) 0.5095(6) 0.582(3) 0.065(2) d UP A 5
F8 F Uani 0.0662(8) 0.4126(5) 0.5852(6) 0.418(3) 0.044(2) d UP A 4
F8A F Uani 0.1388(8) 0.4068(5) 0.5295(6) 0.582(3) 0.070(2) d UP A 5
F9 F Uani 0.2340(8) 0.4316(6) 0.5240(6) 0.418(3) 0.0560(16) d UP A 4
F9A F Uani 0.0504(8) 0.4878(7) 0.6122(7) 0.582(3) 0.087(2) d UP A 5
F10 F Uani 0.4362(4) 0.8378(3) 0.6566(3) 1.000 0.0591(14) d . . .
F11 F Uani 0.5910(4) 0.8033(3) 0.7080(3) 1.000 0.0714(17) d . . .
F12 F Uani 0.4648(4) 0.8952(3) 0.7558(3) 1.000 0.0630(16) d . . .
O1 O Uani 0.4139(5) 0.1777(6) 0.7476(5) 0.569(7) 0.0296(19) d DUP A 1
O1A O Uani 0.3976(7) 0.2014(16) 0.7517(12) 0.142(4) 0.031(3) d DUP A 2
O1B O Uani 0.3975(6) 0.2177(10) 0.7364(10) 0.288(7) 0.029(3) d DUP A 3
O2 O Uani 0.5154(8) 0.2987(5) 0.6720(6) 0.569(7) 0.044(3) d DUP A 1
O2A O Uani 0.5087(15) 0.0570(6) 0.8147(11) 0.142(4) 0.045(6) d DUP A 2
O2B O Uani 0.5514(11) 0.2956(6) 0.6924(10) 0.288(7) 0.040(4) d DUP A 3
O3 O Uani 0.5622(7) 0.1986(6) 0.8156(5) 0.569(7) 0.036(2) d DUP A 1
O3A O Uani 0.5436(14) 0.1910(15) 0.8393(9) 0.142(4) 0.038(6) d DUP A 2
O3B O Uani 0.5338(13) 0.1889(9) 0.8391(7) 0.288(7) 0.038(5) d DUP A 3
O4 O Uani 0.0970(4) 0.2620(3) 0.8850(3) 1.000 0.0505(17) d . . .
O5 O Uani 0.0933(6) 0.3368(5) 0.9993(4) 1.000 0.090(3) d . . .
O6 O Uani -0.0745(6) 0.3383(5) 0.9420(4) 1.000 0.090(3) d . . .
O7 O Uani 0.2384(10) 0.3276(4) 0.7171(8) 0.418(3) 0.0305(17) d DUP A 4
O7A O Uani 0.2077(6) 0.3402(4) 0.7078(6) 0.582(3) 0.0306(14) d DUP A 5
O8 O Uani 0.2413(8) 0.4872(5) 0.7007(7) 0.418(3) 0.0321(16) d DUP A 4
O8A O Uani 0.2692(7) 0.4852(4) 0.6770(5) 0.582(3) 0.0396(16) d DUP A 5
O10 O Uani 0.4566(4) 0.6553(3) 0.7761(3) 1.000 0.0441(15) d . . .
O11 O Uani 0.4960(6) 0.7140(4) 0.8900(4) 1.000 0.079(2) d . . .
O12 O Uani 0.3216(4) 0.7630(3) 0.8313(4) 1.000 0.061(2) d . . .
N1 N Uani 0.1802(3) 0.1382(3) 0.7483(3) 1.000 0.0275(12) d . . .
N2 N Uani 0.2716(4) 0.0829(3) 0.8975(3) 1.000 0.0292(12) d . . .
N3 N Uani 0.3236(5) 0.2177(3) 0.9348(3) 1.000 0.0423(18) d . . .
N4 N Uani 0.3647(5) 0.4615(4) 0.8713(3) 1.000 0.0470(19) d . . .
N5 N Uani 0.5081(5) 0.4955(4) 0.6977(4) 1.000 0.0476(17) d . . .
N6 N Uani 0.3626(6) 0.6548(4) 0.6156(4) 1.000 0.0643(18) d U . .
N7 N Uani 0.2145(6) 0.6277(5) 0.7908(5) 1.000 0.0719(19) d U . .
C1 C Uani 0.2482(4) 0.0179(3) 0.8697(4) 1.000 0.0271(16) d . . .
C2 C Uani 0.2711(4) -0.0732(4) 0.9188(4) 1.000 0.0311(17) d . . .
C3 C Uani 0.3184(5) -0.0946(4) 0.9972(4) 1.000 0.0349(17) d . . .
C4 C Uani 0.3423(5) -0.0274(4) 1.0261(4) 1.000 0.0354(17) d . . .
C5 C Uani 0.3184(5) 0.0617(4) 0.9734(4) 1.000 0.0313(17) d . . .
C6 C Uani 0.1970(4) 0.0515(4) 0.7851(4) 1.000 0.0293(17) d . . .
C7 C Uani 0.1693(5) -0.0182(4) 0.7492(4) 1.000 0.0375(17) d . . .
C8 C Uani 0.1272(4) 0.1744(4) 0.6675(4) 1.000 0.0346(19) d . . .
C9 C Uani 0.1867(5) 0.1773(4) 0.5849(4) 1.000 0.0369(17) d . . .
O9A O Uani 0.0922(9) 0.4518(7) 0.7456(7) 0.582(3) 0.078(2) d UP A 5
C10 C Uani 0.1303(6) 0.2155(4) 0.5080(5) 1.000 0.052(2) d . . .
C11 C Uani 0.0201(7) 0.2470(5) 0.5160(7) 1.000 0.063(3) d . . .
C12 C Uani -0.0366(6) 0.2438(4) 0.5976(7) 1.000 0.062(3) d . . .
C13 C Uani 0.0138(5) 0.2078(4) 0.6769(5) 1.000 0.046(2) d . . .
C14 C Uani 0.3085(5) 0.1434(4) 0.5724(4) 1.000 0.0399(17) d . . .
C15 C Uani 0.3345(7) 0.0652(5) 0.5301(5) 1.000 0.056(2) d . . .
C16 C Uani 0.3681(6) 0.2213(5) 0.5156(5) 1.000 0.049(2) d . . .
C17 C Uani -0.0491(5) 0.2025(5) 0.7662(7) 1.000 0.066(3) d U . .
C18 C Uani -0.0920(7) 0.1113(6) 0.8098(8) 1.000 0.080(3) d U . .
C19 C Uani -0.1429(7) 0.2799(7) 0.7685(9) 1.000 0.092(3) d U . .
C20 C Uani 0.3407(5) 0.1416(4) 0.9949(4) 1.000 0.0407(19) d . . .
C21 C Uani 0.3823(7) 0.1255(5) 1.0837(4) 1.000 0.050(2) d . . .
C22 C Uani 0.3494(7) 0.2978(5) 0.9521(4) 1.000 0.057(3) d . . .
C23 C Uani 0.3339(5) 0.3762(4) 0.8690(4) 1.000 0.0373(19) d . . .
C24 C Uani 0.4692(8) 0.4500(5) 0.9031(7) 1.000 0.078(3) d U . .
C25 C Uani 0.5547(9) 0.4111(5) 0.8501(7) 1.000 0.077(3) d U . .
C26 C Uani 0.5918(8) 0.4667(5) 0.7578(7) 1.000 0.078(3) d U . .
C27 C Uani 0.5396(8) 0.5499(7) 0.6059(6) 1.000 0.078(3) d . . .
C28 C Uani 0.4445(9) 0.6038(5) 0.5559(6) 1.000 0.072(2) d U . .
C29 C Uani 0.2615(8) 0.6989(6) 0.5811(7) 1.000 0.079(2) d U . .
C30 C Uani 0.1904(9) 0.7403(7) 0.6401(7) 1.000 0.087(2) d U . .
C31 C Uani 0.1425(8) 0.6812(6) 0.7224(7) 1.000 0.079(2) d U . .
C32 C Uani 0.1772(9) 0.5636(6) 0.8745(7) 1.000 0.083(2) d U . .
C33 C Uani 0.2712(9) 0.5082(6) 0.9303(6) 1.000 0.081(3) d U . .
C34 C Uani 0.6101(7) 0.1325(5) 0.6836(6) 0.569(7) 0.036(2) d DUP A 1
C34A C Uani 0.5948(10) 0.1759(8) 0.6814(7) 0.142(4) 0.042(3) d DUP A 2
C34B C Uani 0.5836(9) 0.1233(6) 0.7068(7) 0.288(7) 0.046(3) d DUP A 3
C35 C Uani 0.0125(7) 0.1916(6) 1.0444(6) 1.000 0.065(3) d . . .
C36 C Uani 0.1381(14) 0.4498(8) 0.5913(10) 0.418(3) 0.0437(14) d DUP A 4
C36A C Uani 0.1502(11) 0.4678(7) 0.5663(8) 0.582(3) 0.0474(12) d DUP A 5
C37 C Uani 0.4863(6) 0.8203(4) 0.7302(4) 1.000 0.0431(19) d . . .
O9 O Uani 0.3391(9) 0.4066(6) 0.5951(7) 0.418(3) 0.0408(17) d UP A 4
H2 H Uiso 0.25453 -0.11922 0.89870 1.000 0.0380 c RU . .
H2B H Uiso 0.22674 0.65374 0.56927 1.000 0.0960 c RU . .
H3 H Uiso 0.33476 -0.15618 1.03171 1.000 0.0420 c RU . .
H4 H Uiso 0.37406 -0.04173 1.08041 1.000 0.0420 c RU . .
H5N H Uiso 0.49321 0.43830 0.69083 1.000 0.0570 c RU . .
H6N H Uiso 0.39823 0.70395 0.61993 1.000 0.0770 c RU . .
H7A H Uiso 0.12908 0.01252 0.69689 1.000 0.0560 c RU . .
H7B H Uiso 0.12447 -0.05660 0.79591 1.000 0.0560 c RU . .
H7C H Uiso 0.23644 -0.05576 0.73147 1.000 0.0560 c RU . .
H7N H Uiso 0.23724 0.67433 0.81140 1.000 0.0870 c RU . .
H10 H Uiso 0.16884 0.21941 0.45015 1.000 0.0630 c RU . .
H11 H Uiso -0.01680 0.27145 0.46357 1.000 0.0760 c RU . .
H12 H Uiso -0.11243 0.26644 0.60110 1.000 0.0740 c RU . .
H14 H Uiso 0.33530 0.12044 0.63304 1.000 0.0480 c RU . .
H15A H Uiso 0.31487 0.08746 0.46842 1.000 0.0830 c RU . .
H15B H Uiso 0.29284 0.01758 0.56530 1.000 0.0830 c RU . .
H15C H Uiso 0.41235 0.04039 0.52943 1.000 0.0830 c RU . .
H16A H Uiso 0.33938 0.24774 0.45722 1.000 0.0740 c RU . .
H16B H Uiso 0.44596 0.19786 0.50651 1.000 0.0740 c RU . .
H16C H Uiso 0.35684 0.26789 0.54682 1.000 0.0740 c RU . .
H17 H Uiso 0.00264 0.20491 0.80655 1.000 0.0800 c RU . .
H18A H Uiso -0.14103 0.10464 0.77123 1.000 0.1200 c RU . .
H18B H Uiso -0.13149 0.11106 0.86891 1.000 0.1200 c RU . .
H18C H Uiso -0.03061 0.06076 0.81667 1.000 0.1200 c RU . .
H19A H Uiso -0.11813 0.33772 0.73738 1.000 0.1380 c RU . .
H19B H Uiso -0.16953 0.27796 0.83099 1.000 0.1380 c RU . .
H19C H Uiso -0.20164 0.27418 0.73845 1.000 0.1380 c RU . .
H21A H Uiso 0.44036 0.07229 1.09359 1.000 0.0750 c RU . .
H21B H Uiso 0.32280 0.11491 1.13209 1.000 0.0750 c RU . .
H21C H Uiso 0.41089 0.17873 1.08310 1.000 0.0750 c RU . .
H22A H Uiso 0.42540 0.28545 0.96634 1.000 0.0680 c RU . .
H22B H Uiso 0.30060 0.31188 1.00380 1.000 0.0680 c RU . .
H23A H Uiso 0.37743 0.35775 0.81735 1.000 0.0450 c RU . .
H23B H Uiso 0.25657 0.38904 0.85829 1.000 0.0450 c RU . .
H24A H Uiso 0.48263 0.50984 0.90245 1.000 0.0940 c RU . .
H24B H Uiso 0.46750 0.41083 0.96597 1.000 0.0940 c RU . .
H25A H Uiso 0.53331 0.35685 0.84356 1.000 0.0920 c RU . .
H25B H Uiso 0.61856 0.38947 0.88462 1.000 0.0920 c RU . .
H26A H Uiso 0.61520 0.52086 0.76254 1.000 0.0940 c RU . .
H26B H Uiso 0.65547 0.43046 0.73194 1.000 0.0940 c RU . .
H27A H Uiso 0.58388 0.50889 0.57189 1.000 0.0930 c RU . .
H27B H Uiso 0.58573 0.59197 0.60906 1.000 0.0930 c RU . .
H28A H Uiso 0.40821 0.56271 0.53888 1.000 0.0860 c RU . .
H28B H Uiso 0.47016 0.64792 0.50014 1.000 0.0860 c RU . .
H29A H Uiso 0.27521 0.74526 0.52334 1.000 0.0960 c RU . .
H30A H Uiso 0.13031 0.78094 0.60687 1.000 0.1030 c RU . .
H30B H Uiso 0.22993 0.77895 0.65762 1.000 0.1030 c RU . .
H31A H Uiso 0.08329 0.71936 0.75033 1.000 0.0950 c RU . .
H31B H Uiso 0.10878 0.63875 0.70513 1.000 0.0950 c RU . .
H32A H Uiso 0.13994 0.52151 0.86010 1.000 0.0990 c RU . .
H32B H Uiso 0.12376 0.59752 0.91096 1.000 0.0990 c RU . .
H33A H Uiso 0.24337 0.46125 0.98231 1.000 0.0970 c RU . .
H33B H Uiso 0.30078 0.54879 0.95366 1.000 0.0970 c RU . .

loop_
_atom_type_symbol
_atom_type_description
_atom_type_scat_dispersion_real
_atom_type_scat_dispersion_imag
_atom_type_scat_source
C C 0.0033 0.0016 ' International Tables Vol C Tables 4.2.6.8 and 6.1.1.4'
H H 0.0000 0.0000 ' International Tables Vol C Tables 4.2.6.8 and 6.1.1.4'
F F 0.0171 0.0103 ' International Tables Vol C Tables 4.2.6.8 and 6.1.1.4'
Fe Fe 0.3463 0.8444 ' International Tables Vol C Tables 4.2.6.8 and 6.1.1.4'
N N 0.0061 0.0033 ' International Tables Vol C Tables 4.2.6.8 and 6.1.1.4'
O O 0.0106 0.0060 ' International Tables Vol C Tables 4.2.6.8 and 6.1.1.4'
S S 0.1246 0.1234 ' International Tables Vol C Tables 4.2.6.8 and 6.1.1.4'
Zn Zn 0.2839 1.4301 ' International Tables Vol C Tables 4.2.6.8 and 6.1.1.4'

loop_
_geom_angle_atom_site_label_1
_geom_angle_atom_site_label_2
_geom_angle_atom_site_label_3
_geom_angle
_geom_angle_site_symmetry_1
_geom_angle_site_symmetry_2
_geom_angle_site_symmetry_3
_geom_angle_publ_flag
O8A Zn1 O10 166.9(2) . . . yes
O8A Zn1 N4 97.2(2) . . . yes
O8A Zn1 N5 90.1(3) . . . yes
O8A Zn1 N6 83.5(3) . . . yes
O8A Zn1 N7 92.4(3) . . . yes
O10 Zn1 N4 95.5(2) . . . yes
O10 Zn1 N5 86.6(2) . . . yes
O10 Zn1 N6 83.7(2) . . . yes
O10 Zn1 N7 90.9(3) . . . yes
O8 Zn1 O10 170.5(3) . . . yes
N4 Zn1 N5 90.5(2) . . . yes
N4 Zn1 N6 176.7(3) . . . yes
N4 Zn1 N7 89.5(3) . . . yes
O8 Zn1 N4 91.2(3) . . . yes
N5 Zn1 N6 86.3(3) . . . yes
N5 Zn1 N7 177.6(3) . . . yes
O8 Zn1 N5 100.0(3) . . . yes
N6 Zn1 N7 93.7(3) . . . yes
O8 Zn1 N6 90.0(3) . . . yes
O8 Zn1 N7 82.4(3) . . . yes
O1 Fe1 O4 175.2(3) . . . yes
O1 Fe1 N1 88.7(2) . . . yes
O1 Fe1 N2 84.3(3) . . . yes
O1 Fe1 N3 89.9(2) . . . yes
O4 Fe1 O7A 86.0(2) . . . yes
O4 Fe1 N1 96.10(18) . . . yes
O4 Fe1 N2 97.32(19) . . . yes
O4 Fe1 N3 86.3(2) . . . yes
O1A Fe1 O4 167.4(7) . . . yes
O1B Fe1 O4 161.9(5) . . . yes
O4 Fe1 O7 93.8(4) . . . yes
O7A Fe1 N1 90.2(2) . . . yes
O7A Fe1 N2 164.0(2) . . . yes
O7A Fe1 N3 122.1(2) . . . yes
N1 Fe1 N2 73.91(18) . . . yes
N1 Fe1 N3 147.66(17) . . . yes
O1A Fe1 N1 94.8(6) . . . yes
O1B Fe1 N1 95.4(4) . . . yes
O7 Fe1 N1 95.4(3) . . . yes
N2 Fe1 N3 73.80(18) . . . yes
O1A Fe1 N2 91.7(7) . . . yes
O1B Fe1 N2 99.3(4) . . . yes
O7 Fe1 N2 165.3(3) . . . yes
O1A Fe1 N3 87.8(5) . . . yes
O1B Fe1 N3 91.4(4) . . . yes
O7 Fe1 N3 116.7(4) . . . yes
O1 S1 O2 112.7(6) . . . yes
O1 S1 O3 115.9(5) . . . yes
O1 S1 C34 103.5(5) . . . yes
O2 S1 O3 113.7(6) . . . yes
O2 S1 C34 106.1(5) . . . yes
O3 S1 C34 103.4(5) . . . yes
O1A S1A O2A 112.7(13) . . . yes
O1A S1A O3A 115.9(14) . . . yes
O1A S1A C34A 103.4(9) . . . yes
O2A S1A O3A 113.7(12) . . . yes
O2A S1A C34A 106.1(9) . . . yes
O3A S1A C34A 103.4(9) . . . yes
O1B S1B O2B 112.7(10) . . . yes
O1B S1B O3B 115.9(10) . . . yes
O1B S1B C34B 103.4(8) . . . yes
O2B S1B O3B 113.8(10) . . . yes
O2B S1B C34B 106.2(7) . . . yes
O3B S1B C34B 103.4(8) . . . yes
O5 S2 C35 103.8(4) . . . yes
O6 S2 C35 102.0(4) . . . yes
O4 S2 C35 103.0(4) . . . yes
O4 S2 O5 114.3(4) . . . yes
O4 S2 O6 114.2(4) . . . yes
O5 S2 O6 117.0(5) . . . yes
O8 S3 C36 117.1(7) . . . yes
O7 S3 O8 125.1(7) . . . yes
O7 S3 C36 108.9(7) . . . yes
O7A S3A O8A 124.7(5) . . . yes
O7A S3A C36A 105.2(5) . . . yes
O8A S3A C36A 112.5(5) . . . yes
O10 S4 O11 115.8(3) . . . yes
O10 S4 O12 112.7(3) . . . yes
O10 S4 C37 103.2(3) . . . yes
O11 S4 O12 116.1(4) . . . yes
O11 S4 C37 104.1(4) . . . yes
O12 S4 C37 102.7(3) . . . yes
Fe1 O1 S1 133.2(6) . . . yes
Fe1 O1A S1A 132.6(12) . . . yes
Fe1 O1B S1B 136.7(10) . . . yes
Fe1 O4 S2 151.3(3) . . . yes
Fe1 O7 S3 145.7(8) . . . yes
Fe1 O7A S3A 145.5(5) . . . yes
Zn1 O8 S3 162.1(7) . . . yes
Zn1 O8A S3A 161.8(5) . . . yes
Zn1 O10 S4 138.3(3) . . . yes
Fe1 N1 C6 114.7(4) . . . yes
Fe1 N1 C8 126.2(4) . . . yes
C6 N1 C8 119.1(5) . . . yes
Fe1 N2 C1 119.7(4) . . . yes
Fe1 N2 C5 119.7(4) . . . yes
C1 N2 C5 120.4(5) . . . yes
Fe1 N3 C22 126.4(4) . . . yes
C20 N3 C22 117.6(5) . . . yes
Fe1 N3 C20 115.9(4) . . . yes
C23 N4 C33 108.2(6) . . . yes
C24 N4 C33 110.8(6) . . . yes
Zn1 N4 C24 109.7(5) . . . yes
Zn1 N4 C33 101.5(5) . . . yes
Zn1 N4 C23 111.1(4) . . . yes
C23 N4 C24 114.8(6) . . . yes
Zn1 N5 C26 116.5(5) . . . yes
Zn1 N5 C27 108.0(5) . . . yes
C26 N5 C27 115.5(7) . . . yes
Zn1 N6 C28 103.9(5) . . . yes
Zn1 N6 C29 118.0(6) . . . yes
C28 N6 C29 115.8(7) . . . yes
Zn1 N7 C32 105.4(6) . . . yes
C31 N7 C32 122.8(8) . . . yes
Zn1 N7 C31 115.2(6) . . . yes
N2 C1 C2 121.1(5) . . . yes
N2 C1 C6 114.3(5) . . . yes
C2 C1 C6 124.6(5) . . . no
C1 C2 C3 118.3(6) . . . no
C2 C3 C4 120.7(6) . . . no
C3 C4 C5 118.0(6) . . . no
N2 C5 C4 121.6(6) . . . yes
N2 C5 C20 114.1(5) . . . yes
C4 C5 C20 124.4(6) . . . no
Zn1 N5 H5N 105.00 . . . no
C26 N5 H5N 105.00 . . . no
C27 N5 H5N 105.00 . . . no
Zn1 N6 H6N 106.00 . . . no
C28 N6 H6N 106.00 . . . no
C29 N6 H6N 106.00 . . . no
N1 C6 C7 125.8(5) . . . yes
C1 C6 C7 117.2(5) . . . no
N1 C6 C1 117.0(5) . . . yes
Zn1 N7 H7N 104.00 . . . no
C31 N7 H7N 104.00 . . . no
C32 N7 H7N 104.00 . . . no
N1 C8 C9 120.2(5) . . . yes
C9 C8 C13 122.7(6) . . . no
N1 C8 C13 117.2(5) . . . yes
C8 C9 C10 117.4(6) . . . no
C10 C9 C14 118.6(6) . . . no
C8 C9 C14 124.0(5) . . . no
C9 C10 C11 120.7(7) . . . no
C10 C11 C12 121.0(9) . . . no
C11 C12 C13 121.7(7) . . . no
C12 C13 C17 121.5(7) . . . no
C8 C13 C12 116.6(7) . . . no
C8 C13 C17 121.9(6) . . . no
C15 C14 C16 110.6(6) . . . no
C9 C14 C15 111.6(6) . . . no
C9 C14 C16 110.6(5) . . . no
C18 C17 C19 108.6(7) . . . no
C13 C17 C18 113.1(7) . . . no
C13 C17 C19 115.3(8) . . . no
C5 C20 C21 117.8(6) . . . no
N3 C20 C5 116.1(5) . . . yes
N3 C20 C21 126.1(6) . . . yes
N3 C22 C23 107.8(5) . . . yes
N4 C23 C22 115.4(5) . . . yes
N4 C24 C25 112.1(8) . . . yes
C24 C25 C26 119.8(8) . . . no
N5 C26 C25 112.8(8) . . . yes
N5 C27 C28 113.6(8) . . . yes
N6 C28 C27 110.0(7) . . . yes
N6 C29 C30 112.5(9) . . . yes
C29 C30 C31 117.5(10) . . . no
N7 C31 C30 117.6(9) . . . yes
N7 C32 C33 112.5(9) . . . yes
N4 C33 C32 110.8(7) . . . yes
S1 C34 F2 110.7(6) . . . yes
S1 C34 F3 112.1(7) . . . yes
S1 C34 F1 112.8(8) . . . yes
F2 C34 F3 107.5(8) . . . yes
F1 C34 F3 107.5(8) . . . yes
F1 C34 F2 105.8(9) . . . yes
F1A C34A F3A 107.6(15) . . . yes
F1A C34A F2A 105.8(14) . . . yes
S1A C34A F2A 110.7(12) . . . yes
F2A C34A F3A 107.5(16) . . . yes
S1A C34A F1A 112.8(11) . . . yes
S1A C34A F3A 112.1(11) . . . yes
S1B C34B F2B 110.6(10) . . . yes
S1B C34B F3B 112.2(10) . . . yes
F2B C34B F3B 107.5(14) . . . yes
F1B C34B F3B 107.6(12) . . . yes
S1B C34B F1B 112.8(9) . . . yes
F1B C34B F2B 105.8(11) . . . yes
S2 C35 F6 112.9(6) . . . yes
F5 C35 F6 108.2(8) . . . yes
F4 C35 F6 105.7(8) . . . yes
S2 C35 F5 112.5(7) . . . yes
F4 C35 F5 106.0(7) . . . yes
S2 C35 F4 111.1(6) . . . yes
S3 C36 F8 122.4(11) . . . yes
S3 C36 F9 103.1(11) . . . yes
S3 C36 F7 109.0(10) . . . yes
F7 C36 F8 106.9(14) . . . yes
F7 C36 F9 105.7(11) . . . yes
F8 C36 F9 108.6(11) . . . yes
S3A C36A F7A 114.5(10) . . . yes
S3A C36A F8A 111.8(9) . . . yes
S3A C36A F9A 106.0(8) . . . yes
F8A C36A F9A 104.8(11) . . . yes
F7A C36A F8A 113.1(10) . . . yes
F7A C36A F9A 105.8(11) . . . yes
S4 C37 F12 110.7(4) . . . yes
F10 C37 F11 108.3(5) . . . yes
F10 C37 F12 107.4(5) . . . yes
F11 C37 F12 107.7(6) . . . yes
S4 C37 F10 109.4(5) . . . yes
S4 C37 F11 113.3(5) . . . yes
C1 C2 H2 121.00 . . . no
C3 C2 H2 121.00 . . . no
C2 C3 H3 120.00 . . . no
C4 C3 H3 120.00 . . . no
C3 C4 H4 121.00 . . . no
C5 C4 H4 121.00 . . . no
C6 C7 H7A 109.00 . . . no
C6 C7 H7B 109.00 . . . no
C6 C7 H7C 109.00 . . . no
H7A C7 H7B 110.00 . . . no
H7A C7 H7C 109.00 . . . no
H7B C7 H7C 110.00 . . . no
C9 C10 H10 120.00 . . . no
C11 C10 H10 120.00 . . . no
C10 C11 H11 120.00 . . . no
C12 C11 H11 119.00 . . . no
C11 C12 H12 119.00 . . . no
C13 C12 H12 119.00 . . . no
C9 C14 H14 108.00 . . . no
C15 C14 H14 108.00 . . . no
C16 C14 H14 108.00 . . . no
C14 C15 H15A 109.00 . . . no
C14 C15 H15B 109.00 . . . no
C14 C15 H15C 110.00 . . . no
H15A C15 H15B 109.00 . . . no
H15A C15 H15C 109.00 . . . no
H15B C15 H15C 109.00 . . . no
C14 C16 H16A 109.00 . . . no
C14 C16 H16B 109.00 . . . no
C14 C16 H16C 109.00 . . . no
H16A C16 H16B 109.00 . . . no
H16A C16 H16C 109.00 . . . no
H16B C16 H16C 110.00 . . . no
C13 C17 H17 106.00 . . . no
C18 C17 H17 106.00 . . . no
C19 C17 H17 106.00 . . . no
C17 C18 H18A 109.00 . . . no
C17 C18 H18B 110.00 . . . no
C17 C18 H18C 110.00 . . . no
H18A C18 H18B 109.00 . . . no
H18A C18 H18C 109.00 . . . no
H18B C18 H18C 109.00 . . . no
C17 C19 H19A 109.00 . . . no
C17 C19 H19B 110.00 . . . no
C17 C19 H19C 109.00 . . . no
H19A C19 H19B 109.00 . . . no
H19A C19 H19C 109.00 . . . no
H19B C19 H19C 110.00 . . . no
C20 C21 H21A 109.00 . . . no
C20 C21 H21B 109.00 . . . no
C20 C21 H21C 109.00 . . . no
H21A C21 H21B 109.00 . . . no
H21A C21 H21C 109.00 . . . no
H21B C21 H21C 110.00 . . . no
N3 C22 H22A 110.00 . . . no
N3 C22 H22B 110.00 . . . no
C23 C22 H22A 110.00 . . . no
C23 C22 H22B 110.00 . . . no
H22A C22 H22B 108.00 . . . no
N4 C23 H23A 108.00 . . . no
N4 C23 H23B 108.00 . . . no
C22 C23 H23A 108.00 . . . no
C22 C23 H23B 108.00 . . . no
H23A C23 H23B 108.00 . . . no
N4 C24 H24A 109.00 . . . no
N4 C24 H24B 109.00 . . . no
C25 C24 H24A 109.00 . . . no
C25 C24 H24B 109.00 . . . no
H24A C24 H24B 108.00 . . . no
C24 C25 H25A 107.00 . . . no
C24 C25 H25B 107.00 . . . no
C26 C25 H25A 107.00 . . . no
C26 C25 H25B 107.00 . . . no
H25A C25 H25B 107.00 . . . no
N5 C26 H26A 109.00 . . . no
N5 C26 H26B 109.00 . . . no
C25 C26 H26A 109.00 . . . no
C25 C26 H26B 109.00 . . . no
H26A C26 H26B 108.00 . . . no
N5 C27 H27A 109.00 . . . no
N5 C27 H27B 109.00 . . . no
C28 C27 H27A 109.00 . . . no
C28 C27 H27B 109.00 . . . no
H27A C27 H27B 108.00 . . . no
N6 C28 H28A 110.00 . . . no
N6 C28 H28B 110.00 . . . no
C27 C28 H28A 110.00 . . . no
C27 C28 H28B 110.00 . . . no
H28A C28 H28B 108.00 . . . no
N6 C29 H2B 109.00 . . . no
N6 C29 H29A 109.00 . . . no
C30 C29 H2B 109.00 . . . no
C30 C29 H29A 109.00 . . . no
H2B C29 H29A 108.00 . . . no
C29 C30 H30A 108.00 . . . no
C29 C30 H30B 108.00 . . . no
C31 C30 H30A 108.00 . . . no
C31 C30 H30B 108.00 . . . no
H30A C30 H30B 107.00 . . . no
N7 C31 H31A 108.00 . . . no
N7 C31 H31B 108.00 . . . no
C30 C31 H31A 108.00 . . . no
C30 C31 H31B 108.00 . . . no
H31A C31 H31B 107.00 . . . no
N7 C32 H32A 109.00 . . . no
N7 C32 H32B 109.00 . . . no
C33 C32 H32A 109.00 . . . no
C33 C32 H32B 109.00 . . . no
H32A C32 H32B 108.00 . . . no
N4 C33 H33A 110.00 . . . no
N4 C33 H33B 109.00 . . . no
C32 C33 H33A 109.00 . . . no
C32 C33 H33B 109.00 . . . no
H33A C33 H33B 108.00 . . . no

loop_
_geom_bond_atom_site_label_1
_geom_bond_atom_site_label_2
_geom_bond_distance
_geom_bond_site_symmetry_1
_geom_bond_site_symmetry_2
_geom_bond_publ_flag
Zn1 O8A 2.355(8) . . yes
Zn1 O10 2.351(5) . . yes
Zn1 N4 2.128(5) . . yes
Zn1 N5 2.077(6) . . yes
Zn1 N6 2.100(6) . . yes
Zn1 N7 2.058(8) . . yes
Zn1 O8 2.359(10) . . yes
Fe1 O1 2.263(7) . . yes
Fe1 O4 2.120(5) . . yes
Fe1 O7A 2.171(8) . . yes
Fe1 N1 2.246(5) . . yes
Fe1 N2 2.098(5) . . yes
Fe1 N3 2.243(5) . . yes
Fe1 O1A 2.010(14) . . yes
Fe1 O1B 2.100(11) . . yes
Fe1 O7 1.935(10) . . yes
S1 O1 1.453(8) . . yes
S1 O2 1.447(10) . . yes
S1 O3 1.426(9) . . yes
S1 C34 1.796(10) . . yes
S1A C34A 1.796(14) . . yes
S1A O1A 1.453(17) . . yes
S1A O2A 1.448(14) . . yes
S1A O3A 1.42(2) . . yes
S1B O2B 1.447(15) . . yes
S1B O3B 1.424(14) . . yes
S1B C34B 1.796(12) . . yes
S1B O1B 1.455(12) . . yes
S2 O4 1.461(5) . . yes
S2 O5 1.435(8) . . yes
S2 O6 1.426(8) . . yes
S2 C35 1.801(9) . . yes
S3 O8 1.317(10) . . yes
S3 C36 1.720(16) . . yes
S3 O7 1.449(9) . . yes
S3A C36A 1.791(13) . . yes
S3A O7A 1.449(8) . . yes
S3A O8A 1.318(8) . . yes
S4 O11 1.415(7) . . yes
S4 O12 1.435(6) . . yes
S4 C37 1.816(7) . . yes
S4 O10 1.445(5) . . yes
F1 C34 1.317(13) . . yes
F1A C34A 1.32(2) . . yes
F1B C34B 1.316(16) . . yes
F2 C34 1.348(11) . . yes
F2A C34A 1.35(2) . . yes
F2B C34B 1.349(16) . . yes
F3 C34 1.310(11) . . yes
F3A C34A 1.31(2) . . yes
F3B C34B 1.310(14) . . yes
F4 C35 1.362(11) . . yes
F5 C35 1.330(11) . . yes
F6 C35 1.303(11) . . yes
F7 C36 1.406(17) . . yes
F7A C36A 1.259(15) . . yes
F8 C36 1.22(2) . . yes
F8A C36A 1.311(15) . . yes
F9 C36 1.514(19) . . yes
F9A C36A 1.374(17) . . yes
F10 C37 1.341(8) . . yes
F11 C37 1.306(9) . . yes
F12 C37 1.325(8) . . yes
N1 C6 1.293(8) . . yes
N1 C8 1.438(7) . . yes
N2 C1 1.336(7) . . yes
N2 C5 1.341(8) . . yes
N3 C20 1.277(8) . . yes
N3 C22 1.483(10) . . yes
N4 C23 1.491(9) . . yes
N4 C24 1.449(12) . . yes
N4 C33 1.580(12) . . yes
N5 C26 1.446(12) . . yes
N5 C27 1.472(11) . . yes
N6 C28 1.548(11) . . yes
N6 C29 1.427(13) . . yes
N7 C31 1.462(13) . . yes
N7 C32 1.466(13) . . yes
C1 C2 1.396(8) . . no
C1 C6 1.477(8) . . no
C2 C3 1.379(8) . . no
C3 C4 1.381(9) . . no
C4 C5 1.388(9) . . no
C5 C20 1.494(9) . . no
N5 H5N 1.0000 . . no
N6 H6N 1.0000 . . no
C6 C7 1.507(9) . . no
N7 H7N 1.0000 . . no
C8 C13 1.420(9) . . no
C8 C9 1.384(8) . . no
C9 C10 1.412(10) . . no
C9 C14 1.522(9) . . no
C10 C11 1.377(12) . . no
C11 C12 1.356(14) . . no
C12 C13 1.401(12) . . no
C13 C17 1.484(12) . . no
C14 C16 1.537(10) . . no
C14 C15 1.529(10) . . no
C17 C18 1.558(13) . . no
C17 C19 1.515(13) . . no
C20 C21 1.507(9) . . no
C22 C23 1.501(9) . . no
C24 C25 1.407(14) . . no
C25 C26 1.502(15) . . no
C27 C28 1.502(15) . . no
C29 C30 1.396(15) . . no
C30 C31 1.464(15) . . no
C32 C33 1.543(15) . . no
C2 H2 0.9500 . . no
C3 H3 0.9500 . . no
C4 H4 0.9500 . . no
C7 H7A 0.9800 . . no
C7 H7B 0.9800 . . no
C7 H7C 0.9800 . . no
C10 H10 0.9500 . . no
C11 H11 0.9500 . . no
C12 H12 0.9500 . . no
C14 H14 1.0000 . . no
C15 H15A 0.9800 . . no
C15 H15B 0.9800 . . no
C15 H15C 0.9800 . . no
C16 H16A 0.9800 . . no
C16 H16B 0.9800 . . no
C16 H16C 0.9800 . . no
C17 H17 1.0000 . . no
C18 H18A 0.9800 . . no
C18 H18B 0.9800 . . no
C18 H18C 0.9800 . . no
C19 H19A 0.9800 . . no
C19 H19B 0.9800 . . no
C19 H19C 0.9800 . . no
C21 H21A 0.9800 . . no
C21 H21B 0.9800 . . no
C21 H21C 0.9800 . . no
C22 H22A 0.9900 . . no
C22 H22B 0.9900 . . no
C23 H23A 0.9900 . . no
C23 H23B 0.9900 . . no
C24 H24A 0.9900 . . no
C24 H24B 0.9900 . . no
C25 H25A 0.9900 . . no
C25 H25B 0.9900 . . no
C26 H26A 0.9900 . . no
C26 H26B 0.9900 . . no
C27 H27A 0.9900 . . no
C27 H27B 0.9900 . . no
C28 H28A 0.9900 . . no
C28 H28B 0.9900 . . no
C29 H2B 0.9900 . . no
C29 H29A 0.9900 . . no
C30 H30A 0.9900 . . no
C30 H30B 0.9900 . . no
C31 H31A 0.9900 . . no
C31 H31B 0.9900 . . no
C32 H32A 0.9900 . . no
C32 H32B 0.9900 . . no
C33 H33A 0.9900 . . no
C33 H33B 0.9900 . . no

loop_
_geom_hbond_atom_site_label_D
_geom_hbond_atom_site_label_H
_geom_hbond_atom_site_label_A
_geom_hbond_distance_DH
_geom_hbond_distance_HA
_geom_hbond_distance_DA
_geom_hbond_angle_DHA
_geom_hbond_site_symmetry_A
_geom_hbond_publ_flag
N5 H5N O2 1.0000 2.2600 3.232(10) 163.00 . yes
N5 H5N O2B 1.0000 2.2100 3.106(12) 149.00 . yes
N6 H6N F10 1.0000 2.5100 3.483(8) 163.00 . yes
N6 H6N O10 1.0000 2.5300 2.975(8) 107.00 . yes
N7 H7N O12 1.0000 2.0500 3.030(9) 164.00 . yes
C2 H2 O12 0.9500 2.3600 3.194(8) 147.00 1_545 yes
C29 H2B F7A 0.9900 2.5400 3.513(13) 168.00 . yes
C4 H4 O3 0.9500 2.5500 3.222(10) 128.00 2_657 yes
C4 H4 O2A 0.9500 2.3300 3.250(19) 163.00 2_657 yes
C4 H4 O3A 0.9500 2.4000 3.04(2) 125.00 2_657 yes
C4 H4 O3B 0.9500 2.4200 3.080(15) 127.00 2_657 yes
C14 H14 N1 1.0000 2.4800 2.957(8) 109.00 . yes
C16 H16B F1 0.9800 2.3800 3.120(13) 131.00 . yes
C16 H16B F2A 0.9800 2.3300 3.00(2) 125.00 . yes
C16 H16B F3B 0.9800 2.5400 3.24(2) 129.00 . yes
C16 H16C O9 0.9800 2.4900 3.451(13) 168.00 . yes
C17 H17 O4 1.0000 2.3300 3.289(10) 161.00 . yes
C17 H17 N1 1.0000 2.4300 2.862(8) 105.00 . yes
C18 H18A F2B 0.9800 2.4000 3.327(16) 157.00 1_455 yes
C18 H18A F3A 0.9800 2.4700 3.404(17) 159.00 1_455 yes
C21 H21A O2A 0.9800 2.1400 2.985(16) 144.00 2_657 yes
C21 H21C O11 0.9800 2.4300 3.390(11) 167.00 2_667 yes
C22 H22B O5 0.9900 2.5800 3.175(12) 118.00 . yes
C23 H23B S3 0.9900 2.7500 3.375(8) 121.00 . yes
C23 H23B O8 0.9900 2.5000 2.957(12) 108.00 . yes
C24 H24A O10 0.9900 2.5300 3.216(10) 127.00 . yes
C24 H24B O11 0.9900 2.5300 3.499(12) 165.00 2_667 yes
C28 H28B O2 0.9900 2.5600 3.435(13) 147.00 2_666 yes
C28 H28B F1A 0.9900 2.4800 3.271(19) 137.00 2_666 yes
C32 H32A O9A 0.9900 2.5900 3.490(15) 151.00 . yes

loop_
_geom_torsion_atom_site_label_1
_geom_torsion_atom_site_label_2
_geom_torsion_atom_site_label_3
_geom_torsion_atom_site_label_4
_geom_torsion
_geom_torsion_site_symmetry_1
_geom_torsion_site_symmetry_2
_geom_torsion_site_symmetry_3
_geom_torsion_site_symmetry_4
_geom_torsion_publ_flag
N4 Zn1 O10 S4 -85.2(4) . . . . no
N5 Zn1 O10 S4 -175.4(4) . . . . no
N6 Zn1 O10 S4 98.0(5) . . . . no
N7 Zn1 O10 S4 4.4(5) . . . . no
O8A Zn1 N4 C23 11.4(5) . . . . no
O8A Zn1 N4 C24 139.4(5) . . . . no
O8A Zn1 N4 C33 -103.4(5) . . . . no
O10 Zn1 N4 C23 -165.5(4) . . . . no
O10 Zn1 N4 C24 -37.4(5) . . . . no
O10 Zn1 N4 C33 79.8(5) . . . . no
N5 Zn1 N4 C23 -78.8(5) . . . . no
N5 Zn1 N4 C24 49.2(5) . . . . no
N5 Zn1 N4 C33 166.4(5) . . . . no
N7 Zn1 N4 C23 103.7(5) . . . . no
N7 Zn1 N4 C24 -128.3(5) . . . . no
N7 Zn1 N4 C33 -11.1(5) . . . . no
O8A Zn1 N5 C26 -141.6(6) . . . . no
O8A Zn1 N5 C27 86.5(6) . . . . no
O10 Zn1 N5 C26 51.1(6) . . . . no
O10 Zn1 N5 C27 -80.9(5) . . . . no
N4 Zn1 N5 C26 -44.4(6) . . . . no
N4 Zn1 N5 C27 -176.3(6) . . . . no
N6 Zn1 N5 C26 134.9(6) . . . . no
N6 Zn1 N5 C27 3.0(6) . . . . no
O8A Zn1 N6 C28 -70.0(6) . . . . no
O8A Zn1 N6 C29 59.8(6) . . . . no
O10 Zn1 N6 C28 107.5(6) . . . . no
O10 Zn1 N6 C29 -122.7(6) . . . . no
N5 Zn1 N6 C28 20.5(6) . . . . no
N5 Zn1 N6 C29 150.3(6) . . . . no
N7 Zn1 N6 C28 -162.0(6) . . . . no
N7 Zn1 N6 C29 -32.2(6) . . . . no
O8A Zn1 N7 C31 -55.9(7) . . . . no
O8A Zn1 N7 C32 82.6(6) . . . . no
O10 Zn1 N7 C31 111.4(6) . . . . no
O10 Zn1 N7 C32 -110.0(6) . . . . no
N4 Zn1 N7 C31 -153.1(6) . . . . no
N4 Zn1 N7 C32 -14.5(6) . . . . no
N6 Zn1 N7 C31 27.7(7) . . . . no
N6 Zn1 N7 C32 166.3(6) . . . . no
O7A Fe1 O1 S1 76.7(7) . . . . no
N1 Fe1 O1 S1 166.9(7) . . . . no
N2 Fe1 O1 S1 -119.2(7) . . . . no
N3 Fe1 O1 S1 -45.4(7) . . . . no
O7A Fe1 O4 S2 -113.8(7) . . . . no
N1 Fe1 O4 S2 156.4(6) . . . . no
N2 Fe1 O4 S2 81.9(7) . . . . no
N3 Fe1 O4 S2 8.8(6) . . . . no
O1 Fe1 O7A S3A -50.2(9) . . . . no
O4 Fe1 O7A S3A 125.0(9) . . . . no
N1 Fe1 O7A S3A -138.9(9) . . . . no
N3 Fe1 O7A S3A 42.0(10) . . . . no
O1 Fe1 N1 C6 78.7(4) . . . . no
O1 Fe1 N1 C8 -98.0(5) . . . . no
O4 Fe1 N1 C6 -101.7(4) . . . . no
O4 Fe1 N1 C8 81.6(4) . . . . no
O7A Fe1 N1 C6 172.3(4) . . . . no
O7A Fe1 N1 C8 -4.4(5) . . . . no
N2 Fe1 N1 C6 -5.8(4) . . . . no
N2 Fe1 N1 C8 177.5(4) . . . . no
N3 Fe1 N1 C6 -9.1(6) . . . . no
N3 Fe1 N1 C8 174.3(4) . . . . no
O1 Fe1 N2 C1 -84.4(5) . . . . no
O1 Fe1 N2 C5 90.4(5) . . . . no
O4 Fe1 N2 C1 100.1(4) . . . . no
O4 Fe1 N2 C5 -85.1(5) . . . . no
N1 Fe1 N2 C1 5.9(4) . . . . no
N1 Fe1 N2 C5 -179.3(5) . . . . no
N3 Fe1 N2 C1 -175.9(5) . . . . no
N3 Fe1 N2 C5 -1.1(5) . . . . no
O1 Fe1 N3 C20 -87.2(5) . . . . no
O1 Fe1 N3 C22 96.8(6) . . . . no
O4 Fe1 N3 C20 95.7(5) . . . . no
O4 Fe1 N3 C22 -80.3(6) . . . . no
O7A Fe1 N3 C20 178.6(5) . . . . no
O7A Fe1 N3 C22 2.6(7) . . . . no
N1 Fe1 N3 C20 0.2(7) . . . . no
N1 Fe1 N3 C22 -175.8(5) . . . . no
N2 Fe1 N3 C20 -3.0(5) . . . . no
N2 Fe1 N3 C22 -179.0(6) . . . . no
O2 S1 O1 Fe1 -71.7(8) . . . . no
O3 S1 O1 Fe1 61.6(9) . . . . no
C34 S1 O1 Fe1 174.1(6) . . . . no
O1 S1 C34 F1 54.2(9) . . . . no
O2 S1 C34 F1 -64.7(9) . . . . no
O3 S1 C34 F1 175.4(8) . . . . no
O1 S1 C34 F2 172.6(7) . . . . no
O2 S1 C34 F2 53.7(8) . . . . no
O3 S1 C34 F2 -66.2(8) . . . . no
O1 S1 C34 F3 -67.4(8) . . . . no
O2 S1 C34 F3 173.7(8) . . . . no
O3 S1 C34 F3 53.8(8) . . . . no
O4 S2 C35 F4 65.0(7) . . . . no
O5 S2 C35 F4 -54.4(7) . . . . no
O6 S2 C35 F4 -176.4(6) . . . . no
O4 S2 C35 F5 -176.4(6) . . . . no
O5 S2 C35 F5 64.2(7) . . . . no
O6 S2 C35 F5 -57.8(7) . . . . no
O4 S2 C35 F6 -53.5(7) . . . . no
O5 S2 C35 F6 -172.9(7) . . . . no
O6 S2 C35 F6 65.1(7) . . . . no
C35 S2 O4 Fe1 -89.5(7) . . . . no
O6 S2 O4 Fe1 160.8(6) . . . . no
O5 S2 O4 Fe1 22.4(8) . . . . no
O7A S3A C36A F8A -51.1(10) . . . . no
O8A S3A C36A F7A 40.1(11) . . . . no
O8A S3A C36A F9A -76.1(9) . . . . no
O8A S3A C36A F8A 170.3(9) . . . . no
O7A S3A C36A F9A 62.5(9) . . . . no
O7A S3A C36A F7A 178.7(9) . . . . no
O8A S3A O7A Fe1 -58.3(11) . . . . no
C36A S3A O7A Fe1 169.7(8) . . . . no
O12 S4 C37 F11 178.8(5) . . . . no
O10 S4 C37 F12 175.0(5) . . . . no
O10 S4 C37 F10 57.0(5) . . . . no
O11 S4 C37 F10 178.3(5) . . . . no
O12 S4 C37 F10 -60.4(5) . . . . no
O10 S4 C37 F11 -63.9(5) . . . . no
O11 S4 C37 F11 57.4(6) . . . . no
O11 S4 O10 Zn1 124.2(5) . . . . no
O12 S4 O10 Zn1 -12.8(5) . . . . no
C37 S4 O10 Zn1 -122.8(4) . . . . no
O11 S4 C37 F12 -63.7(6) . . . . no
O12 S4 C37 F12 57.7(6) . . . . no
Fe1 N1 C6 C1 5.2(6) . . . . no
C8 N1 C6 C7 2.3(8) . . . . no
Fe1 N1 C8 C9 92.9(6) . . . . no
Fe1 N1 C8 C13 -85.8(6) . . . . no
C6 N1 C8 C9 -83.6(7) . . . . no
C6 N1 C8 C13 97.7(7) . . . . no
Fe1 N1 C6 C7 -174.6(4) . . . . no
C8 N1 C6 C1 -177.9(5) . . . . no
C5 N2 C1 C2 0.4(8) . . . . no
C5 N2 C1 C6 -180.0(5) . . . . no
Fe1 N2 C5 C4 -175.9(5) . . . . no
Fe1 N2 C5 C20 4.5(7) . . . . no
C1 N2 C5 C4 -1.1(9) . . . . no
C1 N2 C5 C20 179.3(5) . . . . no
Fe1 N2 C1 C2 175.1(4) . . . . no
Fe1 N2 C1 C6 -5.2(6) . . . . no
C22 N3 C20 C5 -177.4(6) . . . . no
C22 N3 C20 C21 1.7(10) . . . . no
Fe1 N3 C22 C23 -9.9(8) . . . . no
C20 N3 C22 C23 174.2(6) . . . . no
Fe1 N3 C20 C5 6.2(8) . . . . no
Fe1 N3 C20 C21 -174.7(6) . . . . no
Zn1 N4 C23 C22 172.3(5) . . . . no
C33 N4 C23 C22 -77.2(7) . . . . no
Zn1 N4 C24 C25 -66.9(8) . . . . no
C23 N4 C24 C25 59.0(9) . . . . no
C33 N4 C24 C25 -178.1(7) . . . . no
Zn1 N4 C33 C32 34.6(8) . . . . no
C23 N4 C33 C32 -82.3(8) . . . . no
C24 N4 C33 C32 151.0(8) . . . . no
C24 N4 C23 C22 47.1(8) . . . . no
Zn1 N5 C26 C25 52.0(8) . . . . no
Zn1 N5 C27 C28 -28.1(9) . . . . no
C26 N5 C27 C28 -160.6(7) . . . . no
C27 N5 C26 C25 -179.7(7) . . . . no
Zn1 N6 C28 C27 -40.7(8) . . . . no
Zn1 N6 C29 C30 53.6(10) . . . . no
C28 N6 C29 C30 177.6(8) . . . . no
C29 N6 C28 C27 -171.9(8) . . . . no
C32 N7 C31 C30 -177.7(9) . . . . no
Zn1 N7 C32 C33 39.1(9) . . . . no
C31 N7 C32 C33 173.7(8) . . . . no
Zn1 N7 C31 C30 -47.1(11) . . . . no
N2 C1 C2 C3 0.2(8) . . . . no
N2 C1 C6 N1 -0.4(7) . . . . no
N2 C1 C6 C7 179.4(5) . . . . no
C6 C1 C2 C3 -179.5(5) . . . . no
C2 C1 C6 C7 -0.9(8) . . . . no
C2 C1 C6 N1 179.3(5) . . . . no
C1 C2 C3 C4 0.0(9) . . . . no
C2 C3 C4 C5 -0.7(9) . . . . no
C3 C4 C5 C20 -179.2(6) . . . . no
C3 C4 C5 N2 1.3(9) . . . . no
N2 C5 C20 N3 -7.1(9) . . . . no
C4 C5 C20 C21 -5.9(10) . . . . no
C4 C5 C20 N3 173.3(6) . . . . no
N2 C5 C20 C21 173.7(6) . . . . no
C13 C8 C9 C10 0.1(10) . . . . no
C13 C8 C9 C14 179.1(6) . . . . no
N1 C8 C9 C14 0.4(9) . . . . no
N1 C8 C13 C17 -2.5(9) . . . . no
C9 C8 C13 C12 0.6(10) . . . . no
N1 C8 C13 C12 179.3(6) . . . . no
N1 C8 C9 C10 -178.6(6) . . . . no
C9 C8 C13 C17 178.8(6) . . . . no
C14 C9 C10 C11 179.9(7) . . . . no
C8 C9 C14 C15 118.0(7) . . . . no
C10 C9 C14 C15 -63.1(8) . . . . no
C10 C9 C14 C16 60.4(8) . . . . no
C8 C9 C14 C16 -118.5(7) . . . . no
C8 C9 C10 C11 -1.0(10) . . . . no
C9 C10 C11 C12 1.3(12) . . . . no
C10 C11 C12 C13 -0.6(12) . . . . no
C11 C12 C13 C17 -178.6(7) . . . . no
C11 C12 C13 C8 -0.3(10) . . . . no
C8 C13 C17 C18 -87.2(8) . . . . no
C12 C13 C17 C19 -34.9(10) . . . . no
C8 C13 C17 C19 147.0(7) . . . . no
C12 C13 C17 C18 90.9(9) . . . . no
N3 C22 C23 N4 -175.4(6) . . . . no
N4 C24 C25 C26 73.2(11) . . . . no
C24 C25 C26 N5 -62.8(12) . . . . no
N5 C27 C28 N6 47.9(10) . . . . no
N6 C29 C30 C31 -70.8(12) . . . . no
C29 C30 C31 N7 69.5(13) . . . . no
N7 C32 C33 N4 -52.6(10) . . . . no
